data_4076392
loop_
_publ_author_name
'van der Eide, Edwin F.'
'Liu, Tianbiao'
'Camaioni, Donald M.'
'Walter, Eric D.'
'Bullock, R. Morris'

_publ_section_title
;
 Facile Thermal W--W Bond Homolysis in the N-Heterocyclic Carbene
 Containing Tungsten Dimer [CpW(CO)2(IMe)]2
;
_journal_issue 5
_journal_name_full Organometallics
_journal_page_first 1775
_journal_paper_doi 10.1021/om201162g
_journal_volume 31
_journal_year 2012
_chemical_formula_moiety 'C12 H14 N2 O2 W, 0.5(C7 H8)'
_chemical_formula_sum 'C15.5 H18 N2 O2 W'
_chemical_formula_weight 448.17
_chemical_name_systematic
; 
 ? 
;
_space_group_IT_number 15
_space_group_name_Hall '-C 2yc'
_symmetry_cell_setting monoclinic
_symmetry_space_group_name_Hall '-C 2yc'
_symmetry_space_group_name_H-M 'C 1 2/c 1'
_atom_sites_solution_hydrogens geom
_atom_sites_solution_primary direct
_atom_sites_solution_secondary difmap
_audit_creation_method SHELXL-97
_cell_angle_alpha 90.00
_cell_angle_beta 120.862(2)
_cell_angle_gamma 90.00
_cell_formula_units_Z 8
_cell_length_a 18.4009(9)
_cell_length_b 13.5082(7)
_cell_length_c 13.9390(13)
_cell_measurement_reflns_used 9903
_cell_measurement_temperature 100(2)
_cell_measurement_theta_max 30.66
_cell_measurement_theta_min 3.32
_cell_volume 2974.1(4)
_computing_cell_refinement 'Bruker SAINT'
_computing_data_collection 'Bruker APEX2'
_computing_data_reduction 'Bruker SAINT'
_computing_molecular_graphics 'Bruker SHELXTL'
_computing_publication_material 'Bruker SHELXTL'
_computing_structure_refinement 'SHELXL-97 (Sheldrick, 1997)'
_computing_structure_solution 'SHELXS-97 (Sheldrick, 1990)'
_diffrn_ambient_temperature 100(2)
_diffrn_measured_fraction_theta_full 0.996
_diffrn_measured_fraction_theta_max 0.996
_diffrn_measurement_device_type 'Bruker APEX-II CCD'
_diffrn_measurement_method '\f and \w scans'
_diffrn_radiation_monochromator graphite
_diffrn_radiation_source 'fine-focus sealed tube'
_diffrn_radiation_type MoK\a
_diffrn_radiation_wavelength 0.71073
_diffrn_reflns_av_R_equivalents 0.0233
_diffrn_reflns_av_sigmaI/netI 0.0137
_diffrn_reflns_limit_h_max 25
_diffrn_reflns_limit_h_min -26
_diffrn_reflns_limit_k_max 19
_diffrn_reflns_limit_k_min -19
_diffrn_reflns_limit_l_max 20
_diffrn_reflns_limit_l_min -19
_diffrn_reflns_number 34787
_diffrn_reflns_theta_full 30.67
_diffrn_reflns_theta_max 30.67
_diffrn_reflns_theta_min 2.14
_diffrn_standards_number 0
_exptl_absorpt_coefficient_mu 7.772
_exptl_absorpt_correction_T_max 0.5752
_exptl_absorpt_correction_T_min 0.4315
_exptl_absorpt_correction_type multi-scan
_exptl_absorpt_process_details 'SADABS; (Sheldrick, 2006)'
_exptl_crystal_colour yellow
_exptl_crystal_density_diffrn 2.002
_exptl_crystal_description block
_exptl_crystal_F_000 1720
_exptl_crystal_size_max 0.13
_exptl_crystal_size_mid 0.08
_exptl_crystal_size_min 0.08
_refine_diff_density_max 1.591
_refine_diff_density_min -1.013
_refine_diff_density_rms 0.093
_refine_ls_extinction_method none
_refine_ls_goodness_of_fit_ref 1.083
_refine_ls_hydrogen_treatment mixed
_refine_ls_matrix_type full
_refine_ls_number_parameters 224
_refine_ls_number_reflns 4588
_refine_ls_number_restraints 42
_refine_ls_restrained_S_all 1.078
_refine_ls_R_factor_all 0.0203
_refine_ls_R_factor_gt 0.0172
_refine_ls_shift/su_max 0.002
_refine_ls_shift/su_mean 0.000
_refine_ls_structure_factor_coef Fsqd
_refine_ls_weighting_details 'calc w=1/[\s^2^(Fo^2^)+(0.0102P)^2^+10.2555P] where P=(Fo^2^+2Fc^2^)/3'
_refine_ls_weighting_scheme calc
_refine_ls_wR_factor_gt 0.0366
_refine_ls_wR_factor_ref 0.0381
_reflns_number_gt 4201
_reflns_number_total 4588
_reflns_threshold_expression >2sigma(I)
_cod_data_source_file om201162g_si_002.cif
_cod_data_source_block data
_cod_depositor_comments
;
The following automatic conversions were performed:

'_symmetry_cell_setting' value 'Monoclinic' changed to 'monoclinic'
according to /home/saulius/struct/CIF-dictionaries/cif_core.dic
dictionary named 'cif_core.dic' version 2.4.1 from 2010-06-29.

Automatic conversion script
Id: cif_fix_values 1715 2011-07-08 13:25:40Z adriana 
;
_cod_original_cell_volume 2974.1(3)
_cod_original_sg_symbol_H-M C2/c
_cod_original_formula_sum 'C15.50 H18 N2 O2 W'
_cod_database_code 4076392

loop_
_symmetry_equiv_pos_as_xyz
'x, y, z'
'-x, y, -z+1/2'
'x+1/2, y+1/2, z'
'-x+1/2, y+1/2, -z+1/2'
'-x, -y, -z'
'x, -y, z-1/2'
'-x+1/2, -y+1/2, -z'
'x+1/2, -y+1/2, z-1/2'

loop_
_atom_site_label
_atom_site_type_symbol
_atom_site_fract_x
_atom_site_fract_y
_atom_site_fract_z
_atom_site_U_iso_or_equiv
_atom_site_adp_type
_atom_site_occupancy
_atom_site_symmetry_multiplicity
_atom_site_calc_flag
_atom_site_refinement_flags
_atom_site_disorder_assembly
_atom_site_disorder_group
H6 H 0.571(2) 0.481(3) 0.353(3) 0.057(11) Uiso 1 1 d . . .
W1 W 0.671477(5) 0.442125(6) 0.396946(7) 0.02030(3) Uani 1 1 d . . .
O1 O 0.61059(13) 0.37002(14) 0.55564(17) 0.0376(4) Uani 1 1 d . . .
O2 O 0.82252(12) 0.49929(15) 0.63258(15) 0.0389(4) Uani 1 1 d . . .
N1 N 0.60767(13) 0.66573(15) 0.38604(17) 0.0283(4) Uani 1 1 d . . .
N2 N 0.71349(13) 0.66376(15) 0.36167(17) 0.0271(4) Uani 1 1 d . . .
C1 C 0.60224(17) 0.3616(2) 0.2208(2) 0.0342(5) Uani 1 1 d . . .
H1 H 0.5429 0.3668 0.1710 0.041 Uiso 1 1 calc R . .
C2 C 0.64411(19) 0.28940(18) 0.3058(2) 0.0338(5) Uani 1 1 d . . .
H5 H 0.6176 0.2377 0.3230 0.041 Uiso 1 1 calc R . .
C3 C 0.73142(18) 0.30768(19) 0.3602(2) 0.0339(5) Uani 1 1 d . . .
H4 H 0.7744 0.2706 0.4207 0.041 Uiso 1 1 calc R . .
C4 C 0.74432(16) 0.3908(2) 0.3095(2) 0.0313(5) Uani 1 1 d . . .
H3 H 0.7975 0.4194 0.3298 0.038 Uiso 1 1 calc R . .
C5 C 0.66463(18) 0.42418(18) 0.2232(2) 0.0326(5) Uani 1 1 d . . .
H2 H 0.6547 0.4790 0.1754 0.039 Uiso 1 1 calc R . .
C6 C 0.63421(16) 0.39920(17) 0.4965(2) 0.0274(5) Uani 1 1 d . . .
C7 C 0.76710(15) 0.47935(17) 0.5436(2) 0.0265(4) Uani 1 1 d . . .
C8 C 0.66386(14) 0.60406(17) 0.38087(17) 0.0227(4) Uani 1 1 d . . .
C9 C 0.68922(17) 0.76165(19) 0.3549(2) 0.0323(5) Uani 1 1 d . . .
H9 H 0.7147 0.8173 0.3421 0.039 Uiso 1 1 calc R . .
C10 C 0.62294(18) 0.76292(19) 0.3700(2) 0.0334(5) Uani 1 1 d . . .
H10 H 0.5923 0.8196 0.3697 0.040 Uiso 1 1 calc R . .
C11 C 0.78633(16) 0.63471(19) 0.3535(2) 0.0322(5) Uani 1 1 d . . .
H11A H 0.8192 0.5847 0.4105 0.048 Uiso 1 1 calc R . .
H11B H 0.8219 0.6928 0.3653 0.048 Uiso 1 1 calc R . .
H11C H 0.7669 0.6071 0.2792 0.048 Uiso 1 1 calc R . .
C12 C 0.54045(17) 0.6389(2) 0.4078(2) 0.0357(6) Uani 1 1 d . . .
H12A H 0.5173 0.6989 0.4215 0.054 Uiso 1 1 calc R . .
H12B H 0.5636 0.5957 0.4735 0.054 Uiso 1 1 calc R . .
H12C H 0.4954 0.6039 0.3428 0.054 Uiso 1 1 calc R . .
C13 C -0.0230(13) 0.5380(13) 0.9127(13) 0.044(5) Uani 0.50 1 d PU A -1
H13 H -0.0418 0.5940 0.8647 0.052 Uiso 0.50 1 calc PR A -1
C14 C -0.0078(4) 0.4454(5) 0.8774(5) 0.0403(13) Uani 0.50 1 d PU A -1
H14 H -0.0231 0.4378 0.8016 0.048 Uiso 0.50 1 calc PR A -1
C15 C 0.0246(11) 0.3745(14) 0.9414(16) 0.079(6) Uani 0.50 1 d PU A -1
H15 H 0.0375 0.3164 0.9146 0.095 Uiso 0.50 1 calc PR A -1
C16 C 0.0438(3) 0.3763(4) 1.0569(5) 0.0359(11) Uani 0.50 1 d PU A -1
H16 H 0.0653 0.3202 1.1045 0.043 Uiso 0.50 1 calc PR A -1
C17 C 0.0286(11) 0.4652(11) 1.0921(11) 0.026(3) Uani 0.50 1 d PU A -1
H17 H 0.0452 0.4721 1.1685 0.031 Uiso 0.50 1 calc PR A -1
C18 C -0.0088(3) 0.5428(4) 1.0228(5) 0.0303(10) Uani 0.50 1 d PU A -1
C19 C -0.0295(8) 0.6390(9) 1.0546(8) 0.0283(18) Uani 0.50 1 d PU A -1
H19A H -0.0784 0.6307 1.0639 0.042 Uiso 0.50 1 calc PR A -1
H19B H -0.0428 0.6878 0.9958 0.042 Uiso 0.50 1 calc PR A -1
H19C H 0.0192 0.6619 1.1250 0.042 Uiso 0.50 1 calc PR A -1

loop_
_atom_site_aniso_label
_atom_site_aniso_U_11
_atom_site_aniso_U_22
_atom_site_aniso_U_33
_atom_site_aniso_U_23
_atom_site_aniso_U_13
_atom_site_aniso_U_12
W1 0.02510(5) 0.01837(4) 0.02029(4) -0.00107(3) 0.01370(3) -0.00193(3)
O1 0.0525(12) 0.0332(10) 0.0449(11) -0.0050(8) 0.0377(10) -0.0095(8)
O2 0.0373(10) 0.0418(11) 0.0251(9) -0.0028(8) 0.0069(8) 0.0026(8)
N1 0.0317(10) 0.0271(10) 0.0312(10) 0.0000(8) 0.0199(8) 0.0019(8)
N2 0.0316(10) 0.0244(9) 0.0289(10) 0.0017(7) 0.0181(8) 0.0015(8)
C1 0.0332(12) 0.0380(13) 0.0271(12) -0.0126(10) 0.0124(10) -0.0028(10)
C2 0.0534(15) 0.0230(11) 0.0348(13) -0.0095(9) 0.0297(12) -0.0091(11)
C3 0.0463(14) 0.0264(12) 0.0304(12) 0.0000(9) 0.0207(11) 0.0088(10)
C4 0.0349(12) 0.0349(13) 0.0335(12) -0.0068(10) 0.0243(10) -0.0005(10)
C5 0.0514(15) 0.0271(12) 0.0227(11) -0.0019(9) 0.0214(11) 0.0004(10)
C6 0.0339(11) 0.0225(10) 0.0309(11) -0.0089(9) 0.0202(10) -0.0076(9)
C7 0.0324(11) 0.0222(10) 0.0286(11) 0.0017(8) 0.0183(9) 0.0024(9)
C8 0.0255(10) 0.0267(10) 0.0166(9) -0.0006(8) 0.0113(8) 0.0036(8)
C9 0.0426(14) 0.0238(11) 0.0314(12) 0.0029(9) 0.0196(11) -0.0004(10)
C10 0.0438(14) 0.0259(11) 0.0319(12) 0.0017(9) 0.0204(11) 0.0064(10)
C11 0.0339(12) 0.0309(12) 0.0403(14) 0.0014(10) 0.0252(11) -0.0028(10)
C12 0.0373(13) 0.0389(14) 0.0421(14) -0.0009(11) 0.0284(12) 0.0035(11)
C13 0.026(6) 0.051(9) 0.044(8) 0.027(6) 0.010(5) -0.002(5)
C14 0.031(3) 0.061(4) 0.031(3) -0.004(3) 0.018(2) -0.002(3)
C15 0.034(6) 0.051(9) 0.139(13) -0.021(7) 0.035(7) -0.006(5)
C16 0.026(2) 0.033(3) 0.045(3) 0.007(2) 0.015(2) -0.0034(19)
C17 0.019(5) 0.037(6) 0.021(5) -0.008(4) 0.009(4) -0.004(4)
C18 0.022(2) 0.025(2) 0.045(3) -0.004(2) 0.018(2) -0.0029(17)
C19 0.032(4) 0.019(3) 0.031(3) -0.008(2) 0.013(3) 0.002(3)

loop_
_atom_type_symbol
_atom_type_description
_atom_type_scat_dispersion_real
_atom_type_scat_dispersion_imag
_atom_type_scat_source
C C 0.0033 0.0016 'International Tables Vol C Tables 4.2.6.8 and 6.1.1.4'
H H 0.0000 0.0000 'International Tables Vol C Tables 4.2.6.8 and 6.1.1.4'
N N 0.0061 0.0033 'International Tables Vol C Tables 4.2.6.8 and 6.1.1.4'
W W -0.8490 6.8722 'International Tables Vol C Tables 4.2.6.8 and 6.1.1.4'
O O 0.0106 0.0060 'International Tables Vol C Tables 4.2.6.8 and 6.1.1.4'

loop_
_geom_angle_atom_site_label_1
_geom_angle_atom_site_label_2
_geom_angle_atom_site_label_3
_geom_angle
C6 W1 C7 77.69(10)
C6 W1 C8 110.23(9)
C7 W1 C8 80.03(9)
C6 W1 C3 108.02(10)
C7 W1 C3 99.04(10)
C8 W1 C3 140.52(9)
C6 W1 C4 143.12(10)
C7 W1 C4 99.91(9)
C8 W1 C4 105.44(9)
C3 W1 C4 35.36(9)
C6 W1 C2 93.94(9)
C7 W1 C2 128.40(10)
C8 W1 C2 147.02(8)
C3 W1 C2 35.09(10)
C4 W1 C2 58.36(9)
C6 W1 C5 148.53(9)
C7 W1 C5 129.81(10)
C8 W1 C5 91.75(8)
C3 W1 C5 58.38(9)
C4 W1 C5 34.88(9)
C2 W1 C5 58.09(9)
C6 W1 C1 114.03(10)
C7 W1 C1 156.32(9)
C8 W1 C1 112.27(9)
C3 W1 C1 58.33(9)
C4 W1 C1 58.00(9)
C2 W1 C1 35.05(9)
C5 W1 C1 34.63(9)
C6 W1 H6 68.0(12)
C7 W1 H6 121.6(12)
C8 W1 H6 70.1(13)
C3 W1 H6 135.5(13)
C4 W1 H6 135.5(12)
C2 W1 H6 100.6(13)
C5 W1 H6 100.8(12)
C1 W1 H6 82.1(12)
C8 N1 C10 110.5(2)
C8 N1 C12 127.3(2)
C10 N1 C12 122.2(2)
C8 N2 C9 111.0(2)
C8 N2 C11 126.9(2)
C9 N2 C11 122.0(2)
C5 C1 C2 107.8(2)
C5 C1 W1 72.64(14)
C2 C1 W1 71.15(14)
C5 C1 H1 126.1
C2 C1 H1 126.1
W1 C1 H1 121.8
C3 C2 C1 108.1(2)
C3 C2 W1 71.53(14)
C1 C2 W1 73.80(14)
C3 C2 H5 125.9
C1 C2 H5 125.9
W1 C2 H5 120.5
C2 C3 C4 108.0(2)
C2 C3 W1 73.38(14)
C4 C3 W1 73.02(14)
C2 C3 H4 126.0
C4 C3 H4 126.0
W1 C3 H4 119.5
C5 C4 C3 108.2(2)
C5 C4 W1 74.07(14)
C3 C4 W1 71.62(14)
C5 C4 H3 125.9
C3 C4 H3 125.9
W1 C4 H3 120.2
C4 C5 C1 107.9(2)
C4 C5 W1 71.05(13)
C1 C5 W1 72.73(14)
C4 C5 H2 126.1
C1 C5 H2 126.1
W1 C5 H2 121.9
O1 C6 W1 177.8(2)
O2 C7 W1 177.3(2)
N2 C8 N1 104.8(2)
N2 C8 W1 127.13(16)
N1 C8 W1 128.02(17)
C10 C9 N2 106.8(2)
C10 C9 H9 126.6
N2 C9 H9 126.6
C9 C10 N1 106.8(2)
C9 C10 H10 126.6
N1 C10 H10 126.6
N2 C11 H11A 109.5
N2 C11 H11B 109.5
H11A C11 H11B 109.5
N2 C11 H11C 109.5
H11A C11 H11C 109.5
H11B C11 H11C 109.5
N1 C12 H12A 109.5
N1 C12 H12B 109.5
H12A C12 H12B 109.5
N1 C12 H12C 109.5
H12A C12 H12C 109.5
H12B C12 H12C 109.5
C18 C13 C14 117.0(12)
C18 C13 H13 121.5
C14 C13 H13 121.5
C15 C14 C13 122.7(12)
C15 C14 H14 118.6
C13 C14 H14 118.6
C14 C15 C16 122.5(15)
C14 C15 H15 118.7
C16 C15 H15 118.7
C17 C16 C15 115.4(10)
C17 C16 H16 122.3
C15 C16 H16 122.3
C18 C17 C16 122.9(9)
C18 C17 H17 118.5
C16 C17 H17 118.5
C17 C18 C13 118.7(10)
C17 C18 C19 125.5(7)
C13 C18 C19 115.4(9)

loop_
_geom_bond_atom_site_label_1
_geom_bond_atom_site_label_2
_geom_bond_distance
W1 C6 1.926(2)
W1 C7 1.959(2)
W1 C8 2.196(2)
W1 C3 2.314(2)
W1 C4 2.332(2)
W1 C2 2.338(2)
W1 C5 2.371(2)
W1 C1 2.373(2)
W1 H6 1.70(4)
O1 C6 1.180(3)
O2 C7 1.164(3)
N1 C8 1.358(3)
N1 C10 1.385(3)
N1 C12 1.462(3)
N2 C8 1.344(3)
N2 C9 1.383(3)
N2 C11 1.456(3)
C1 C5 1.412(4)
C1 C2 1.419(4)
C1 H1 0.9500
C2 C3 1.403(4)
C2 H5 0.9500
C3 C4 1.411(4)
C3 H4 0.9500
C4 C5 1.410(4)
C4 H3 0.9500
C5 H2 0.9500
C9 C10 1.339(4)
C9 H9 0.9500
C10 H10 0.9500
C11 H11A 0.9800
C11 H11B 0.9800
C11 H11C 0.9800
C12 H12A 0.9800
C12 H12B 0.9800
C12 H12C 0.9800
C13 C18 1.421(17)
C13 C14 1.423(18)
C13 H13 0.9500
C14 C15 1.23(2)
C14 H14 0.9500
C15 C16 1.46(2)
C15 H15 0.9500
C16 C17 1.379(14)
C16 H16 0.9500
C17 C18 1.351(17)
C17 H17 0.9500
C18 C19 1.483(13)
C19 H19A 0.9800
C19 H19B 0.9800
C19 H19C 0.9800

loop_
_geom_torsion_atom_site_label_1
_geom_torsion_atom_site_label_2
_geom_torsion_atom_site_label_3
_geom_torsion_atom_site_label_4
_geom_torsion
C6 W1 C1 C5 -176.07(16)
C7 W1 C1 C5 -60.3(3)
C8 W1 C1 C5 57.65(17)
C3 W1 C1 C5 -79.01(17)
C4 W1 C1 C5 -37.12(15)
C2 W1 C1 C5 -116.4(2)
C6 W1 C1 C2 -59.69(18)
C7 W1 C1 C2 56.1(3)
C8 W1 C1 C2 174.03(15)
C3 W1 C1 C2 37.37(16)
C4 W1 C1 C2 79.26(17)
C5 W1 C1 C2 116.4(2)
C5 C1 C2 C3 0.1(3)
W1 C1 C2 C3 -63.75(17)
C5 C1 C2 W1 63.88(17)
C6 W1 C2 C3 -116.19(16)
C7 W1 C2 C3 -38.8(2)
C8 W1 C2 C3 105.8(2)
C4 W1 C2 C3 37.88(15)
C5 W1 C2 C3 79.17(17)
C1 W1 C2 C3 116.0(2)
C6 W1 C2 C1 127.78(17)
C7 W1 C2 C1 -154.82(16)
C8 W1 C2 C1 -10.2(3)
C3 W1 C2 C1 -116.0(2)
C4 W1 C2 C1 -78.14(17)
C5 W1 C2 C1 -36.85(15)
C1 C2 C3 C4 -0.1(3)
W1 C2 C3 C4 -65.31(17)
C1 C2 C3 W1 65.24(17)
C6 W1 C3 C2 70.28(17)
C7 W1 C3 C2 150.19(16)
C8 W1 C3 C2 -124.55(17)
C4 W1 C3 C2 -115.4(2)
C5 W1 C3 C2 -78.25(17)
C1 W1 C3 C2 -37.32(15)
C6 W1 C3 C4 -174.32(15)
C7 W1 C3 C4 -94.41(16)
C8 W1 C3 C4 -9.1(2)
C2 W1 C3 C4 115.4(2)
C5 W1 C3 C4 37.15(15)
C1 W1 C3 C4 78.08(17)
C2 C3 C4 C5 0.0(3)
W1 C3 C4 C5 -65.55(17)
C2 C3 C4 W1 65.55(17)
C6 W1 C4 C5 124.97(18)
C7 W1 C4 C5 -152.37(15)
C8 W1 C4 C5 -70.08(16)
C3 W1 C4 C5 115.9(2)
C2 W1 C4 C5 78.35(17)
C1 W1 C4 C5 36.85(15)
C6 W1 C4 C3 9.0(2)
C7 W1 C4 C3 91.69(17)
C8 W1 C4 C3 173.98(15)
C2 W1 C4 C3 -37.58(16)
C5 W1 C4 C3 -115.9(2)
C1 W1 C4 C3 -79.09(17)
C3 C4 C5 C1 0.1(3)
W1 C4 C5 C1 -63.87(17)
C3 C4 C5 W1 63.95(17)
C2 C1 C5 C4 -0.1(3)
W1 C1 C5 C4 62.77(17)
C2 C1 C5 W1 -62.90(17)
C6 W1 C5 C4 -109.6(2)
C7 W1 C5 C4 36.5(2)
C8 W1 C5 C4 114.95(16)
C3 W1 C5 C4 -37.67(15)
C2 W1 C5 C4 -79.20(17)
C1 W1 C5 C4 -116.5(2)
C6 W1 C5 C1 6.9(3)
C7 W1 C5 C1 153.00(16)
C8 W1 C5 C1 -128.54(16)
C3 W1 C5 C1 78.84(17)
C4 W1 C5 C1 116.5(2)
C2 W1 C5 C1 37.31(16)
C7 W1 C6 O1 -133(6)
C8 W1 C6 O1 152(6)
C3 W1 C6 O1 -38(6)
C4 W1 C6 O1 -43(6)
C2 W1 C6 O1 -5(6)
C5 W1 C6 O1 21(6)
C1 W1 C6 O1 25(6)
C6 W1 C7 O2 11(5)
C8 W1 C7 O2 125(5)
C3 W1 C7 O2 -95(5)
C4 W1 C7 O2 -131(5)
C2 W1 C7 O2 -74(5)
C5 W1 C7 O2 -151(5)
C1 W1 C7 O2 -111(5)
C9 N2 C8 N1 0.1(3)
C11 N2 C8 N1 177.3(2)
C9 N2 C8 W1 179.05(16)
C11 N2 C8 W1 -3.7(3)
C10 N1 C8 N2 0.0(3)
C12 N1 C8 N2 -178.6(2)
C10 N1 C8 W1 -178.92(17)
C12 N1 C8 W1 2.5(3)
C6 W1 C8 N2 149.55(19)
C7 W1 C8 N2 76.7(2)
C3 W1 C8 N2 -15.4(3)
C4 W1 C8 N2 -20.9(2)
C2 W1 C8 N2 -75.8(3)
C5 W1 C8 N2 -53.4(2)
C1 W1 C8 N2 -82.1(2)
C6 W1 C8 N1 -31.7(2)
C7 W1 C8 N1 -104.5(2)
C3 W1 C8 N1 163.31(18)
C4 W1 C8 N1 157.84(19)
C2 W1 C8 N1 102.9(2)
C5 W1 C8 N1 125.3(2)
C1 W1 C8 N1 96.6(2)
C8 N2 C9 C10 -0.2(3)
C11 N2 C9 C10 -177.5(2)
N2 C9 C10 N1 0.2(3)
C8 N1 C10 C9 -0.1(3)
C12 N1 C10 C9 178.6(2)
C18 C13 C14 C15 -7(2)
C13 C14 C15 C16 5(2)
C14 C15 C16 C17 -4.2(19)
C15 C16 C17 C18 6.0(19)
C16 C17 C18 C13 -9(3)
C16 C17 C18 C19 177.9(11)
C14 C13 C18 C17 9(3)
C14 C13 C18 C19 -177.1(11)
